data_4134536
loop_
_publ_author_name
'Mir\'o, Javier'
'Gensch, Tobias'
'Ellwart, Mario'
'Han, Seo-Jung'
'Lin, Hsin-Hui'
'Sigman, Matthew S.'
'Toste, F. Dean'

_publ_section_title
;
 Enantioselective Allenoate-Claisen Rearrangement Using Chiral Phosphate
 Catalysts.
;
_journal_issue 13
_journal_name_full 'Journal of the American Chemical Society'
_journal_page_first 6390
_journal_page_last 6399
_journal_paper_doi 10.1021/jacs.0c01637
_journal_volume 142
_journal_year 2020
_chemical_absolute_configuration ad
_chemical_formula_moiety 'C17 H24 N, B F4'
_chemical_formula_sum 'C17 H24 B F4 N'
_chemical_formula_weight 329.18
_space_group_crystal_system orthorhombic
_space_group_IT_number 19
_space_group_name_Hall 'P 2ac 2ab'
_space_group_name_H-M_alt 'P 21 21 21'
_atom_sites_solution_hydrogens mixed
_audit_creation_date 2019-04-06
_audit_creation_method
;
Olex2 1.2
(compiled 2018.05.29 svn.r3508 for OlexSys, GUI svn.r5506)
;
_cell_angle_alpha 90
_cell_angle_beta 90
_cell_angle_gamma 90
_cell_formula_units_Z 4
_cell_length_a 8.73380(10)
_cell_length_b 13.7551(2)
_cell_length_c 14.4231(2)
_cell_measurement_reflns_used 12348
_cell_measurement_temperature 100(2)
_cell_measurement_theta_max 78.4580
_cell_measurement_theta_min 5.8750
_cell_volume 1732.71(4)
_computing_cell_refinement 'CrysAlisPro 1.171.39.45f (Rigaku OD, 2018)'
_computing_data_collection 'CrysAlisPro 1.171.39.45f (Rigaku OD, 2018)'
_computing_data_reduction 'CrysAlisPro 1.171.39.45f (Rigaku OD, 2018)'
_computing_molecular_graphics 'Olex2 (Dolomanov et al., 2009)'
_computing_publication_material 'Olex2 (Dolomanov et al., 2009)'
_computing_structure_refinement 'ShelXL (Sheldrick, 2015)'
_computing_structure_solution 'ShelXT (Sheldrick, 2015)'
_diffrn_ambient_temperature 100.15
_diffrn_measured_fraction_theta_full 1.000
_diffrn_measured_fraction_theta_max 1.000
_diffrn_measurement_device_type 'ROD, Synergy Custom DW system, Pilatus 200K'
_diffrn_measurement_method '\w scans'
_diffrn_radiation_type CuK\a
_diffrn_radiation_wavelength 1.54184
_diffrn_reflns_av_R_equivalents 0.0382
_diffrn_reflns_av_unetI/netI 0.0242
_diffrn_reflns_Laue_measured_fraction_full 1.000
_diffrn_reflns_Laue_measured_fraction_max 1.000
_diffrn_reflns_limit_h_max 8
_diffrn_reflns_limit_h_min -10
_diffrn_reflns_limit_k_max 17
_diffrn_reflns_limit_k_min -17
_diffrn_reflns_limit_l_max 18
_diffrn_reflns_limit_l_min -17
_diffrn_reflns_number 19080
_diffrn_reflns_point_group_measured_fraction_full 1.000
_diffrn_reflns_point_group_measured_fraction_max 1.000
_diffrn_reflns_theta_full 67.684
_diffrn_reflns_theta_max 74.491
_diffrn_reflns_theta_min 4.442
_exptl_absorpt_coefficient_mu 0.866
_exptl_absorpt_correction_T_max 1.00000
_exptl_absorpt_correction_T_min 0.72516
_exptl_absorpt_correction_type multi-scan
_exptl_absorpt_process_details
;
Olex2 1.2-ac3
(compiled 2017.08.10 svn.r3458 for OlexSys, GUI svn.r5381)
;
_exptl_crystal_colour colourless
_exptl_crystal_colour_primary colourless
_exptl_crystal_density_diffrn 1.262
_exptl_crystal_description plate
_exptl_crystal_F_000 696
_exptl_crystal_size_max 0.12
_exptl_crystal_size_mid 0.1
_exptl_crystal_size_min 0.04
_refine_diff_density_max 0.366
_refine_diff_density_min -0.354
_refine_diff_density_rms 0.038
_refine_ls_abs_structure_details
;
 Flack x determined using 1378 quotients [(I+)-(I-)]/[(I+)+(I-)]
 (Parsons, Flack and Wagner, Acta Cryst. B69 (2013) 249-259).
;
_refine_ls_abs_structure_Flack 0.05(4)
_refine_ls_extinction_method none
_refine_ls_goodness_of_fit_ref 1.042
_refine_ls_hydrogen_treatment mixed
_refine_ls_matrix_type full
_refine_ls_number_parameters 237
_refine_ls_number_reflns 3532
_refine_ls_number_restraints 0
_refine_ls_restrained_S_all 1.042
_refine_ls_R_factor_all 0.0419
_refine_ls_R_factor_gt 0.0401
_refine_ls_shift/su_max 0.000
_refine_ls_shift/su_mean 0.000
_refine_ls_structure_factor_coef Fsqd
_refine_ls_weighting_details 'w=1/[\s^2^(Fo^2^)+(0.0591P)^2^+0.4969P] where P=(Fo^2^+2Fc^2^)/3'
_refine_ls_weighting_scheme calc
_refine_ls_wR_factor_gt 0.1056
_refine_ls_wR_factor_ref 0.1069
_reflns_Friedel_coverage 0.744
_reflns_Friedel_fraction_full 1.000
_reflns_Friedel_fraction_max 0.999
_reflns_number_gt 3377
_reflns_number_total 3532
_reflns_threshold_expression 'I > 2\s(I)'
_cod_data_source_file ja0c01637_si_003.cif
_cod_data_source_block ME001
_cod_depositor_comments 'Adding full bibliography for 4134535--4134536.cif.'
_cod_database_code 4134536
_shelx_shelxl_version_number 2014/7
_shelx_space_group_comment
;
The symmetry employed for this shelxl refinement is uniquely defined
by the following loop, which should always be used as a source of
symmetry information in preference to the above space-group names.
They are only intended as comments.
;
_shelx_estimated_absorpt_t_max 0.966
_shelx_estimated_absorpt_t_min 0.903
_olex2_refinement_description
;
1. Fixed Uiso
 At 1.2 times of:
  All H(H) groups, All C(H) groups, All C(H,H) groups, All C(H,H,H,H) groups
 At 1.5 times of:
  All C(H,H,H) groups
2. Others
 Sof(H15C)=Sof(H15D)=Sof(C16A)=Sof(H16C)=Sof(H16D)=Sof(H17C)=Sof(H17D)=1-FVAR(1)
 Sof(H15A)=Sof(H15B)=Sof(C16)=Sof(H16A)=Sof(H16B)=Sof(H17A)=Sof(H17B)=FVAR(1)
3.a Secondary CH2 refined with riding coordinates:
 C14(H14A,H14B), C15(H15A,H15B), C15(H15C,H15D), C16(H16A,H16B), C16A(H16C,
 H16D), C17(H17A,H17B), C17(H17C,H17D)
3.b Aromatic/amide H refined with riding coordinates:
 C1(H1), C2(H2), C3(H3), C4(H4), C5(H5), C8(H8)
3.c Idealised Me refined as rotating group:
 C11(H11A,H11B,H11C), C13(H13A,H13B,H13C)
;
_olex2_submission_special_instructions 'No special instructions were received'

loop_
_space_group_symop_operation_xyz
'x, y, z'
'-x+1/2, -y, z+1/2'
'-x, y+1/2, -z+1/2'
'x+1/2, -y+1/2, -z'

loop_
_atom_site_label
_atom_site_type_symbol
_atom_site_fract_x
_atom_site_fract_y
_atom_site_fract_z
_atom_site_U_iso_or_equiv
_atom_site_adp_type
_atom_site_occupancy
_atom_site_site_symmetry_order
_atom_site_calc_flag
_atom_site_refinement_flags_posn
_atom_site_refinement_flags_adp
_atom_site_refinement_flags_occupancy
_atom_site_disorder_assembly
_atom_site_disorder_group
C1 C 0.6487(3) 0.5673(2) 0.13693(18) 0.0354(5) Uani 1 1 d . . . . .
H1 H 0.5632 0.5249 0.1318 0.043 Uiso 1 1 calc R . . . .
C2 C 0.7922(3) 0.5360(2) 0.10834(19) 0.0397(6) Uani 1 1 d . . . . .
H2 H 0.8044 0.4723 0.0841 0.048 Uiso 1 1 calc R . . . .
C3 C 0.9179(3) 0.5972(2) 0.11493(19) 0.0419(7) Uani 1 1 d . . . . .
H3 H 1.0160 0.5760 0.0948 0.050 Uiso 1 1 calc R . . . .
C4 C 0.8989(3) 0.6891(2) 0.15095(19) 0.0403(6) Uani 1 1 d . . . . .
H4 H 0.9846 0.7313 0.1562 0.048 Uiso 1 1 calc R . . . .
C5 C 0.7553(3) 0.72069(19) 0.17977(17) 0.0339(5) Uani 1 1 d . . . . .
H5 H 0.7438 0.7844 0.2043 0.041 Uiso 1 1 calc R . . . .
C6 C 0.6291(3) 0.66047(18) 0.17320(17) 0.0294(5) Uani 1 1 d . . . . .
C7 C 0.4724(3) 0.69699(18) 0.20541(17) 0.0292(5) Uani 1 1 d . . . . .
C8 C 0.3604(3) 0.7000(2) 0.12624(17) 0.0358(6) Uani 1 1 d . . . . .
H8 H 0.3285 0.6398 0.1005 0.043 Uiso 1 1 calc R . . . .
C9 C 0.3034(3) 0.7801(3) 0.0899(2) 0.0493(8) Uani 1 1 d . . . . .
C10 C 0.4103(3) 0.63396(18) 0.28606(17) 0.0302(5) Uani 1 1 d . . . . .
C11 C 0.5229(3) 0.6287(3) 0.3678(2) 0.0449(7) Uani 1 1 d . . . . .
H11A H 0.5445 0.6945 0.3903 0.067 Uiso 1 1 calc GR . . . .
H11B H 0.6184 0.5981 0.3473 0.067 Uiso 1 1 calc GR . . . .
H11C H 0.4777 0.5901 0.4179 0.067 Uiso 1 1 calc GR . . . .
C12 C 0.2615(3) 0.67214(17) 0.32379(15) 0.0293(5) Uani 1 1 d . . . . .
C13 C 0.2437(3) 0.77815(18) 0.34183(18) 0.0384(6) Uani 1 1 d . . . . .
H13A H 0.1823 0.8075 0.2923 0.058 Uiso 1 1 calc GR . . . .
H13B H 0.3449 0.8089 0.3435 0.058 Uiso 1 1 calc GR . . . .
H13C H 0.1923 0.7878 0.4015 0.058 Uiso 1 1 calc GR . . . .
C14 C 0.1615(4) 0.5051(2) 0.33541(19) 0.0425(7) Uani 1 1 d . . . . .
H14A H 0.2524 0.4790 0.3679 0.051 Uiso 1 1 calc R . . . .
H14B H 0.1674 0.4866 0.2692 0.051 Uiso 1 1 calc R . . . .
C15 C 0.0164(5) 0.4671(3) 0.3785(3) 0.0798(15) Uani 1 1 d . . . . .
H15A H -0.0214 0.4098 0.3438 0.096 Uiso 0.660(13) 1 calc R . P A 1
H15B H 0.0350 0.4476 0.4437 0.096 Uiso 0.660(13) 1 calc R . P A 1
H15C H 0.0388 0.4154 0.4244 0.096 Uiso 0.340(13) 1 calc R . P A 2
H15D H -0.0537 0.4409 0.3307 0.096 Uiso 0.340(13) 1 calc R . P A 2
C16 C -0.0864(5) 0.5399(4) 0.3748(4) 0.0437(17) Uani 0.660(13) 1 d . . P A 1
H16A H -0.1637 0.5320 0.4244 0.052 Uiso 0.660(13) 1 calc R . P A 1
H16B H -0.1397 0.5394 0.3142 0.052 Uiso 0.660(13) 1 calc R . P A 1
C16A C -0.0601(8) 0.5672(6) 0.4311(6) 0.033(3) Uani 0.340(13) 1 d . . P A 2
H16C H -0.1727 0.5690 0.4230 0.039 Uiso 0.340(13) 1 calc R . P A 2
H16D H -0.0361 0.5677 0.4981 0.039 Uiso 0.340(13) 1 calc R . P A 2
C17 C 0.0056(3) 0.6415(3) 0.38836(19) 0.0451(7) Uani 1 1 d . . . . .
H17A H -0.0437 0.6959 0.3546 0.054 Uiso 0.660(13) 1 calc R . P A 1
H17B H 0.0174 0.6589 0.4546 0.054 Uiso 0.660(13) 1 calc R . P A 1
H17C H 0.0237 0.6945 0.4335 0.09(5) Uiso 0.340(13) 1 calc R . P A 2
H17D H -0.0640 0.6665 0.3397 0.112 Uiso 0.340(13) 1 calc R . P A 2
B1 B 0.2667(3) 0.6157(2) 0.59785(18) 0.0305(5) Uani 1 1 d . . . . .
F1 F 0.27257(19) 0.53380(11) 0.54110(11) 0.0430(4) Uani 1 1 d . . . . .
F2 F 0.39890(16) 0.62056(12) 0.65176(10) 0.0374(4) Uani 1 1 d . . . . .
F3 F 0.13899(17) 0.60892(13) 0.65539(11) 0.0440(4) Uani 1 1 d . . . . .
F4 F 0.2570(2) 0.69859(11) 0.54307(10) 0.0423(4) Uani 1 1 d . . . . .
N1 N 0.1535(2) 0.61269(17) 0.34551(13) 0.0326(5) Uani 1 1 d . . . . .
H7 H 0.486(3) 0.7678(19) 0.2250(18) 0.024(6) Uiso 1 1 d . . . . .
H9A H 0.237(5) 0.779(3) 0.038(3) 0.060(10) Uiso 1 1 d . . . . .
H9B H 0.337(4) 0.849(3) 0.114(3) 0.056(10) Uiso 1 1 d . . . . .
H10 H 0.393(3) 0.566(2) 0.263(2) 0.034(7) Uiso 1 1 d . . . . .

loop_
_atom_site_aniso_label
_atom_site_aniso_U_11
_atom_site_aniso_U_22
_atom_site_aniso_U_33
_atom_site_aniso_U_23
_atom_site_aniso_U_13
_atom_site_aniso_U_12
C1 0.0319(13) 0.0384(13) 0.0360(12) 0.0036(11) 0.0035(10) 0.0028(10)
C2 0.0415(14) 0.0411(14) 0.0366(13) 0.0058(11) 0.0067(11) 0.0116(12)
C3 0.0256(12) 0.0655(19) 0.0346(13) 0.0122(12) 0.0053(10) 0.0151(12)
C4 0.0239(12) 0.0603(17) 0.0367(13) 0.0086(12) 0.0018(10) -0.0027(12)
C5 0.0262(12) 0.0441(13) 0.0315(11) 0.0019(10) 0.0019(10) -0.0010(11)
C6 0.0235(11) 0.0372(12) 0.0276(11) 0.0033(9) 0.0004(9) 0.0028(9)
C7 0.0235(11) 0.0337(12) 0.0304(11) 0.0016(9) 0.0025(9) 0.0015(9)
C8 0.0240(11) 0.0537(16) 0.0297(12) 0.0014(11) 0.0043(9) 0.0035(10)
C9 0.0332(15) 0.077(2) 0.0373(15) 0.0168(15) 0.0043(11) 0.0143(14)
C10 0.0246(11) 0.0335(12) 0.0324(11) 0.0012(10) 0.0013(9) 0.0003(9)
C11 0.0283(12) 0.070(2) 0.0365(13) 0.0138(13) -0.0014(11) 0.0072(13)
C12 0.0254(11) 0.0390(12) 0.0233(10) -0.0007(9) -0.0014(9) 0.0006(10)
C13 0.0400(14) 0.0412(13) 0.0339(13) 0.0019(10) 0.0064(11) 0.0102(12)
C14 0.0456(15) 0.0470(15) 0.0348(14) -0.0077(12) 0.0057(12) -0.0179(12)
C15 0.075(3) 0.093(3) 0.071(2) -0.037(2) 0.037(2) -0.051(2)
C16 0.030(2) 0.068(3) 0.033(3) 0.015(2) -0.0020(17) -0.012(2)
C16A 0.019(3) 0.051(5) 0.027(5) 0.009(4) -0.003(3) -0.002(3)
C17 0.0203(12) 0.088(2) 0.0272(12) 0.0039(13) 0.0027(9) 0.0069(13)
B1 0.0264(12) 0.0377(13) 0.0274(12) 0.0017(10) -0.0033(10) -0.0018(12)
F1 0.0480(9) 0.0413(8) 0.0398(8) -0.0072(6) -0.0082(7) 0.0022(7)
F2 0.0283(7) 0.0485(8) 0.0355(8) 0.0058(7) -0.0075(6) -0.0059(6)
F3 0.0290(7) 0.0572(10) 0.0457(9) -0.0023(8) 0.0035(7) -0.0098(7)
F4 0.0477(9) 0.0406(8) 0.0387(8) 0.0077(6) -0.0071(7) 0.0001(7)
N1 0.0243(9) 0.0511(12) 0.0222(9) -0.0022(9) 0.0011(8) -0.0028(9)

loop_
_atom_type_symbol
_atom_type_description
_atom_type_scat_dispersion_real
_atom_type_scat_dispersion_imag
_atom_type_scat_source
C C 0.0181 0.0091 'International Tables Vol C Tables 4.2.6.8 and 6.1.1.4'
H H 0.0000 0.0000 'International Tables Vol C Tables 4.2.6.8 and 6.1.1.4'
B B 0.0090 0.0039 'International Tables Vol C Tables 4.2.6.8 and 6.1.1.4'
F F 0.0727 0.0534 'International Tables Vol C Tables 4.2.6.8 and 6.1.1.4'
N N 0.0311 0.0180 'International Tables Vol C Tables 4.2.6.8 and 6.1.1.4'

loop_
_geom_angle_atom_site_label_1
_geom_angle_atom_site_label_2
_geom_angle_atom_site_label_3
_geom_angle
_geom_angle_site_symmetry_1
_geom_angle_site_symmetry_3
_geom_angle_publ_flag
C2 C1 H1 119.8 . . ?
C2 C1 C6 120.4(3) . . ?
C6 C1 H1 119.8 . . ?
C1 C2 H2 119.8 . . ?
C3 C2 C1 120.5(3) . . ?
C3 C2 H2 119.8 . . ?
C2 C3 H3 120.4 . . ?
C4 C3 C2 119.2(2) . . ?
C4 C3 H3 120.4 . . ?
C3 C4 H4 119.7 . . ?
C3 C4 C5 120.5(3) . . ?
C5 C4 H4 119.7 . . ?
C4 C5 H5 119.6 . . ?
C6 C5 C4 120.8(2) . . ?
C6 C5 H5 119.6 . . ?
C1 C6 C7 121.7(2) . . ?
C5 C6 C1 118.6(2) . . ?
C5 C6 C7 119.7(2) . . ?
C6 C7 C10 110.9(2) . . ?
C6 C7 H7 107.1(16) . . ?
C8 C7 C6 111.10(19) . . ?
C8 C7 C10 111.0(2) . . ?
C8 C7 H7 105.0(15) . . ?
C10 C7 H7 111.5(15) . . ?
C7 C8 H8 117.6 . . ?
C9 C8 C7 124.8(3) . . ?
C9 C8 H8 117.6 . . ?
C8 C9 H9A 122(2) . . ?
C8 C9 H9B 121(2) . . ?
H9A C9 H9B 117(3) . . ?
C7 C10 H10 108.5(17) . . ?
C11 C10 C7 112.2(2) . . ?
C11 C10 H10 108.1(17) . . ?
C12 C10 C7 112.3(2) . . ?
C12 C10 C11 107.0(2) . . ?
C12 C10 H10 108.6(17) . . ?
C10 C11 H11A 109.5 . . ?
C10 C11 H11B 109.5 . . ?
C10 C11 H11C 109.5 . . ?
H11A C11 H11B 109.5 . . ?
H11A C11 H11C 109.5 . . ?
H11B C11 H11C 109.5 . . ?
C13 C12 C10 119.7(2) . . ?
N1 C12 C10 120.0(2) . . ?
N1 C12 C13 120.2(2) . . ?
C12 C13 H13A 109.5 . . ?
C12 C13 H13B 109.5 . . ?
C12 C13 H13C 109.5 . . ?
H13A C13 H13B 109.5 . . ?
H13A C13 H13C 109.5 . . ?
H13B C13 H13C 109.5 . . ?
H14A C14 H14B 108.8 . . ?
C15 C14 H14A 110.7 . . ?
C15 C14 H14B 110.7 . . ?
N1 C14 H14A 110.7 . . ?
N1 C14 H14B 110.7 . . ?
N1 C14 C15 105.4(3) . . ?
C14 C15 H15A 110.4 . . ?
C14 C15 H15B 110.4 . . ?
C14 C15 H15C 111.1 . . ?
C14 C15 H15D 111.1 . . ?
C14 C15 C16A 103.5(3) . . ?
H15A C15 H15B 108.6 . . ?
H15C C15 H15D 109.0 . . ?
C16 C15 C14 106.7(4) . . ?
C16 C15 H15A 110.4 . . ?
C16 C15 H15B 110.4 . . ?
C16A C15 H15C 111.1 . . ?
C16A C15 H15D 111.1 . . ?
C15 C16 H16A 110.2 . . ?
C15 C16 H16B 110.2 . . ?
C15 C16 C17 107.8(3) . . ?
H16A C16 H16B 108.5 . . ?
C17 C16 H16A 110.2 . . ?
C17 C16 H16B 110.2 . . ?
C15 C16A H16C 110.9 . . ?
C15 C16A H16D 110.9 . . ?
H16C C16A H16D 108.9 . . ?
C17 C16A C15 104.3(5) . . ?
C17 C16A H16C 110.9 . . ?
C17 C16A H16D 110.9 . . ?
C16 C17 H17A 112.0 . . ?
C16 C17 H17B 112.0 . . ?
C16A C17 H17C 109.4 . . ?
C16A C17 H17D 109.4 . . ?
C16A C17 N1 111.3(4) . . ?
H17A C17 H17B 109.7 . . ?
H17C C17 H17D 108.0 . . ?
N1 C17 C16 98.6(3) . . ?
N1 C17 H17A 112.0 . . ?
N1 C17 H17B 112.0 . . ?
N1 C17 H17C 109.4 . . ?
N1 C17 H17D 109.4 . . ?
F1 B1 F2 109.6(2) . . ?
F1 B1 F3 109.0(2) . . ?
F2 B1 F3 109.52(19) . . ?
F4 B1 F1 109.4(2) . . ?
F4 B1 F2 109.2(2) . . ?
F4 B1 F3 110.2(2) . . ?
C12 N1 C14 125.0(2) . . ?
C12 N1 C17 124.6(2) . . ?
C17 N1 C14 110.3(2) . . ?

loop_
_geom_bond_atom_site_label_1
_geom_bond_atom_site_label_2
_geom_bond_distance
_geom_bond_site_symmetry_2
_geom_bond_publ_flag
C1 H1 0.9500 . ?
C1 C2 1.388(4) . ?
C1 C6 1.395(4) . ?
C2 H2 0.9500 . ?
C2 C3 1.386(4) . ?
C3 H3 0.9500 . ?
C3 C4 1.377(4) . ?
C4 H4 0.9500 . ?
C4 C5 1.391(4) . ?
C5 H5 0.9500 . ?
C5 C6 1.382(3) . ?
C6 C7 1.530(3) . ?
C7 C8 1.504(3) . ?
C7 C10 1.549(3) . ?
C7 H7 1.02(3) . ?
C8 H8 0.9500 . ?
C8 C9 1.318(4) . ?
C9 H9A 0.95(4) . ?
C9 H9B 1.05(4) . ?
C10 C11 1.537(4) . ?
C10 C12 1.504(3) . ?
C10 H10 1.00(3) . ?
C11 H11A 0.9800 . ?
C11 H11B 0.9800 . ?
C11 H11C 0.9800 . ?
C12 C13 1.489(3) . ?
C12 N1 1.287(3) . ?
C13 H13A 0.9800 . ?
C13 H13B 0.9800 . ?
C13 H13C 0.9800 . ?
C14 H14A 0.9900 . ?
C14 H14B 0.9900 . ?
C14 C15 1.505(4) . ?
C14 N1 1.488(4) . ?
C15 H15A 0.9900 . ?
C15 H15B 0.9900 . ?
C15 H15C 0.9900 . ?
C15 H15D 0.9900 . ?
C15 C16 1.346(7) . ?
C15 C16A 1.708(10) . ?
C16 H16A 0.9900 . ?
C16 H16B 0.9900 . ?
C16 C17 1.625(6) . ?
C16A H16C 0.9900 . ?
C16A H16D 0.9900 . ?
C16A C17 1.325(8) . ?
C17 H17A 0.9900 . ?
C17 H17B 0.9900 . ?
C17 H17C 0.9900 . ?
C17 H17D 0.9900 . ?
C17 N1 1.486(3) . ?
B1 F1 1.393(3) . ?
B1 F2 1.394(3) . ?
B1 F3 1.394(3) . ?
B1 F4 1.390(3) . ?
